data_7719082
loop_
_publ_author_name
'Contini, Laura'
'Turner, Raymond J.'
'Grepioni, Fabrizia'

_publ_section_title
;
 Zinc(II), copper(II) and silver(I) salicylate-metronidazole complexes as
 novel antimicrobial agents.
;
_journal_issue 31
_journal_name_full 'Dalton transactions (Cambridge, England : 2003)'
_journal_page_first 11925
_journal_page_last 11934
_journal_paper_doi 10.1039/d5dt01086a
_journal_volume 54
_journal_year 2025
_chemical_formula_moiety '2(C26 H30 Cu N6 O13)'
_chemical_formula_sum 'C52 H60 Cu2 N12 O26'
_chemical_formula_weight 1396.20
_chemical_name_systematic '[Cu(MET)2(Sal)2(H2O)]'
_space_group_crystal_system triclinic
_space_group_IT_number 2
_space_group_name_Hall '-P 1'
_space_group_name_H-M_alt 'P -1'
_atom_sites_solution_hydrogens mixed
_atom_sites_solution_primary dual
_audit_creation_date 2025-02-07
_audit_creation_method
;
Olex2 1.5
(compiled 2024.02.16 svn.r378c4104 for OlexSys, GUI svn.r6928)
;
_audit_update_record
;
2025-06-30 deposited with the CCDC.	2025-07-10 downloaded from the CCDC.
;
_cell_angle_alpha 71.910(4)
_cell_angle_beta 87.960(4)
_cell_angle_gamma 89.334(4)
_cell_formula_units_Z 2
_cell_length_a 14.4255(7)
_cell_length_b 14.5018(6)
_cell_length_c 15.2572(7)
_cell_measurement_reflns_used 8719
_cell_measurement_temperature 293
_cell_measurement_theta_max 27.6590
_cell_measurement_theta_min 2.2920
_cell_volume 3032.0(2)
_computing_cell_refinement 'CrysAlisPro 1.171.43.127a (Rigaku OD, 2024)'
_computing_data_collection 'CrysAlisPro 1.171.43.127a (Rigaku OD, 2024)'
_computing_data_reduction 'CrysAlisPro 1.171.43.127a (Rigaku OD, 2024)'
_computing_molecular_graphics 'Olex2 1.5 (Dolomanov et al., 2009)'
_computing_publication_material 'Olex2 1.5 (Dolomanov et al., 2009)'
_computing_structure_refinement 'SHELXL 2016/6 (Sheldrick, 2015)'
_computing_structure_solution 'SHELXT 2014/5 (Sheldrick, 2014)'
_diffrn_ambient_temperature 293
_diffrn_detector 'CCD plate'
_diffrn_detector_area_resol_mean 16.1385
_diffrn_detector_type Sapphire3
_diffrn_measured_fraction_theta_full 1.000
_diffrn_measured_fraction_theta_max 0.833
_diffrn_measurement_details
;
List of Runs (angles in degrees, time in seconds):

  # Type    Start    End  Width  t~exp~   \w     \q     \k     \f   Frames
#--------------------------------------------------------------------------
  1  \w    -39.00  46.00   1.00   22.50    --   17.46 -77.00 -90.00   85
  2  \w    -10.00  32.00   1.00   22.50    --   17.46  77.00  30.00   42
  3  \w     49.00  88.00   1.00   22.50    --   17.46 178.00 -60.00   39
  4  \w      1.00  39.00   1.00   22.50    --   17.46  77.00 120.00   38
  5  \w    -52.00  20.00   1.00   22.50    --   17.46 -38.00 120.00   72
  6  \w    -53.00  38.00   1.00   22.50    --   17.46 -38.00   0.00   91
  7  \w     12.00  37.00   1.00   22.50    --   17.46  77.00-180.00   25
;
_diffrn_measurement_device 'four-circle diffractometer'
_diffrn_measurement_device_type 'Xcalibur, Sapphire3'
_diffrn_measurement_method '\w scans'
_diffrn_orient_matrix_type 'CrysAlisPro convention (1999,Acta A55,543-557)'
_diffrn_orient_matrix_UB_11 -0.0077293000
_diffrn_orient_matrix_UB_12 0.0047994000
_diffrn_orient_matrix_UB_13 -0.0468639000
_diffrn_orient_matrix_UB_21 0.0479730000
_diffrn_orient_matrix_UB_22 -0.0074150000
_diffrn_orient_matrix_UB_23 -0.0073011000
_diffrn_orient_matrix_UB_31 -0.0077188000
_diffrn_orient_matrix_UB_32 -0.0506910000
_diffrn_orient_matrix_UB_33 0.0120452000
_diffrn_radiation_monochromator graphite
_diffrn_radiation_probe x-ray
_diffrn_radiation_type 'Mo K\a'
_diffrn_radiation_wavelength 0.71073
_diffrn_reflns_av_R_equivalents 0.0434
_diffrn_reflns_av_unetI/netI 0.0675
_diffrn_reflns_Laue_measured_fraction_full 1.000
_diffrn_reflns_Laue_measured_fraction_max 0.833
_diffrn_reflns_limit_h_max 18
_diffrn_reflns_limit_h_min -19
_diffrn_reflns_limit_k_max 20
_diffrn_reflns_limit_k_min -19
_diffrn_reflns_limit_l_max 20
_diffrn_reflns_limit_l_min -19
_diffrn_reflns_number 26129
_diffrn_reflns_point_group_measured_fraction_full 1.000
_diffrn_reflns_point_group_measured_fraction_max 0.833
_diffrn_reflns_theta_full 25.242
_diffrn_reflns_theta_max 29.445
_diffrn_reflns_theta_min 2.026
_diffrn_source 'fine-focus sealed X-ray tube'
_diffrn_source_type 'Enhance (Mo) X-ray Source'
_exptl_absorpt_coefficient_mu 0.797
_exptl_absorpt_correction_T_max 1.00000
_exptl_absorpt_correction_T_min 0.91164
_exptl_absorpt_correction_type multi-scan
_exptl_absorpt_process_details
;
CrysAlisPro 1.171.43.127a (Rigaku Oxford Diffraction, 2024)
Empirical absorption correction using spherical harmonics,
implemented in SCALE3 ABSPACK scaling algorithm.
;
_exptl_crystal_colour 'clear bluish blue'
_exptl_crystal_colour_lustre clear
_exptl_crystal_colour_modifier bluish
_exptl_crystal_colour_primary blue
_exptl_crystal_density_diffrn 1.529
_exptl_crystal_description block
_exptl_crystal_F_000 1444
_exptl_crystal_preparation 'recrystallization in acetone'
_exptl_crystal_recrystallization_method recrystallization
_exptl_crystal_size_max 0.4
_exptl_crystal_size_mid 0.25
_exptl_crystal_size_min 0.2
_refine_diff_density_max 0.549
_refine_diff_density_min -0.408
_refine_diff_density_rms 0.072
_refine_ls_extinction_method none
_refine_ls_goodness_of_fit_ref 1.058
_refine_ls_hydrogen_treatment mixed
_refine_ls_matrix_type full
_refine_ls_number_parameters 867
_refine_ls_number_reflns 13981
_refine_ls_number_restraints 2
_refine_ls_restrained_S_all 1.058
_refine_ls_R_factor_all 0.0842
_refine_ls_R_factor_gt 0.0593
_refine_ls_shift/su_max 0.001
_refine_ls_shift/su_mean 0.000
_refine_ls_structure_factor_coef Fsqd
_refine_ls_weighting_details 'w=1/[\s^2^(Fo^2^)+(0.0649P)^2^+0.8759P] where P=(Fo^2^+2Fc^2^)/3'
_refine_ls_weighting_scheme calc
_refine_ls_wR_factor_gt 0.1349
_refine_ls_wR_factor_ref 0.1495
_reflns_Friedel_coverage 0.000
_reflns_number_gt 10541
_reflns_number_total 13981
_reflns_threshold_expression 'I > 2\s(I)'
_cod_data_source_file d5dt01086a2.cif
_cod_data_source_block exp_4531-coll_auto
_cod_depositor_comments 'Adding full bibliography for 7719080--7719084.cif.'
_cod_original_cell_volume 3032.1(2)
_cod_database_code 7719082
_shelx_shelxl_version_number 2016/6
_shelx_space_group_comment
;
The symmetry employed for this shelxl refinement is uniquely defined
by the following loop, which should always be used as a source of
symmetry information in preference to the above space-group names.
They are only intended as comments.
;
_olex2_refinement_description
;
1. Fixed Uiso
 At 1.2 times of:
  All C(H) groups, All C(H,H) groups
 At 1.5 times of:
  All C(H,H,H) groups, All O(H) groups, All O(H,H) groups
2. Restrained distances
 O7-H7b = O17-H17b
 0.866 with sigma of 0.02
3. Others
 Fixed Sof: O10(0.75) H10(0.75) H10a(0.75) H29(0.5) H14(0.25) H33(0.5)
 O27(0.5) H27(0.5) O20(0.5) H20(0.5) O28(0.25) H28(0.25)
4.a Rotating group:
 O7(H7a,H7b)
4.b Secondary CH2 refined with riding coordinates:
 C19(H19a,H19b), C45(H45a,H45b), C25(H25a,H25b), C52(H52a,H52b), C26(H26a,
 H26b), C46(H46a,H46b), C20(H20a,H20b), C51(H51a,H51b)
4.c Aromatic/amide H refined with riding coordinates:
 C3(H3), C43(H43), C21(H21a), C15(H15), C36(H36), C49(H49), C10(H10a),
 C29(H29), C4(H4), C14(H14), C37(H37), C33(H33), C13(H13a), C12(H12), C39(H39),
 C30(H30), C38(H38), C31(H31), C32(H32), C11(H11), C6(H6a), C5(H5)
4.d Tetrahedral OH refined with riding coordinates:
 O21(H21), O20(H20), O28(H28)
4.e Idealised Me refined as rotating group:
 C42(H42a,H42b,H42c), C18(H18a,H18b,H18c), C24(H24a,H24b,H24c), C48(H48a,H48b,
 H48c)
4.f Idealised tetrahedral OH refined as rotating group:
 O26(H26), O16(H16), O13(H13), O6(H6), O3(H3a), O10(H10), O27(H27)
;
_olex2_submission_special_instructions 'No special instructions were received'
_oxdiff_exptl_absorpt_empirical_details
;
Empirical correction (ABSPACK) includes:
- Absorption correction using spherical harmonics
- Frame scaling
;
_oxdiff_exptl_absorpt_empirical_full_max 1.139
_oxdiff_exptl_absorpt_empirical_full_min 0.862

loop_
_space_group_symop_operation_xyz
'x, y, z'
'-x, -y, -z'

loop_
_atom_site_label
_atom_site_type_symbol
_atom_site_fract_x
_atom_site_fract_y
_atom_site_fract_z
_atom_site_U_iso_or_equiv
_atom_site_adp_type
_atom_site_occupancy
_atom_site_site_symmetry_order
_atom_site_calc_flag
_atom_site_refinement_flags_posn
_atom_site_refinement_flags_adp
_atom_site_refinement_flags_occupancy
_atom_site_disorder_assembly
_atom_site_disorder_group
Cu2 Cu -0.02366(2) 0.69684(2) 0.48803(2) 0.02828(10) Uani 1 1 d . . . . .
Cu1 Cu 0.51473(3) 0.81470(3) 0.97114(2) 0.03130(11) Uani 1 1 d . . . . .
O24 O 0.00815(15) 0.63939(14) 0.38806(14) 0.0351(5) Uani 1 1 d . . . . .
O1 O 0.61303(15) 0.89129(15) 1.00227(15) 0.0358(5) Uani 1 1 d . . . . .
O17 O -0.08551(18) 0.54753(18) 0.56831(17) 0.0420(6) Uani 1 1 d D . . . .
O8 O 0.42242(17) 0.73194(16) 0.94060(16) 0.0444(6) Uani 1 1 d . . . . .
O18 O -0.05178(16) 0.76966(16) 0.57503(15) 0.0404(5) Uani 1 1 d . . . . .
O7 O 0.44031(17) 0.96356(16) 0.91422(17) 0.0473(6) Uani 1 1 d D . . . .
H7A H 0.439626 1.011706 0.936421 0.071 Uiso 1 1 d R U . . .
H7B H 0.407469 0.983330 0.865376 0.071 Uiso 1 1 d DR U . . .
O25 O 0.06522(18) 0.78674(16) 0.32401(16) 0.0455(6) Uani 1 1 d . . . . .
N7 N 0.10552(17) 0.67288(17) 0.53636(17) 0.0316(6) Uani 1 1 d . . . . .
N10 N -0.14599(18) 0.74083(17) 0.43068(18) 0.0332(6) Uani 1 1 d . . . . .
O2 O 0.67411(19) 0.74552(17) 1.05655(19) 0.0534(7) Uani 1 1 d . . . . .
N5 N 0.65097(19) 0.79342(19) 0.73256(18) 0.0376(6) Uani 1 1 d . . . . .
O26 O 0.1719(2) 0.8185(2) 0.1797(2) 0.0627(8) Uani 1 1 d . . . . .
H26 H 0.141653 0.833697 0.219639 0.094 Uiso 1 1 calc R U . . .
N2 N 0.41014(19) 0.6810(2) 1.23646(18) 0.0382(6) Uani 1 1 d . . . . .
N4 N 0.58040(19) 0.82573(17) 0.85064(17) 0.0329(6) Uani 1 1 d . . . . .
N8 N 0.24793(19) 0.70245(18) 0.56860(19) 0.0385(6) Uani 1 1 d . . . . .
N3 N 0.46010(18) 0.77420(18) 1.09997(17) 0.0346(6) Uani 1 1 d . . . . .
O16 O 0.42825(19) 0.8448(2) 0.6340(2) 0.0610(7) Uani 1 1 d . . . . .
H16 H 0.460168 0.838096 0.590887 0.091 Uiso 1 1 calc R U . . .
O14 O 0.2664(2) 0.45160(18) 0.6907(2) 0.0636(8) Uani 1 1 d . . . . .
N11 N -0.2573(2) 0.8245(2) 0.3459(2) 0.0466(7) Uani 1 1 d . . . . .
O13 O 0.5791(2) 0.8003(2) 0.54930(19) 0.0669(8) Uani 1 1 d . . . . .
H13 H 0.613521 0.813833 0.503157 0.100 Uiso 1 1 calc R U . . .
O9 O 0.3204(2) 0.84584(19) 0.8751(2) 0.0684(8) Uani 1 1 d . . . . .
N9 N 0.2957(2) 0.5343(2) 0.6556(2) 0.0515(8) Uani 1 1 d . . . . .
O12 O 0.6036(2) 1.0295(2) 0.5938(2) 0.0763(9) Uani 1 1 d . . . . .
O15 O 0.3738(2) 0.5603(2) 0.6652(3) 0.0810(10) Uani 1 1 d . . . . .
N6 N 0.6538(3) 0.9593(2) 0.6193(2) 0.0530(8) Uani 1 1 d . . . . .
C2 C 0.7634(2) 0.8794(2) 1.0615(2) 0.0339(7) Uani 1 1 d . . . . .
O21 O -0.3556(2) 0.9757(2) 0.3987(2) 0.0763(9) Uani 1 1 d . . . . .
H21 H -0.355509 1.035232 0.381457 0.114 Uiso 1 1 calc R U . . .
O11 O 0.7222(2) 0.9446(2) 0.5766(2) 0.0746(9) Uani 1 1 d . . . . .
O19 O -0.0807(3) 0.63944(19) 0.69442(19) 0.0739(9) Uani 1 1 d . . . . .
O4 O 0.3145(2) 0.8928(2) 1.2736(2) 0.0822(10) Uani 1 1 d . . . . .
C3 C 0.7795(2) 0.9785(2) 1.0266(2) 0.0391(7) Uani 1 1 d . . . . .
H3 H 0.735952 1.017492 0.988538 0.047 Uiso 1 1 calc R U . . .
C22 C 0.6301(2) 0.8912(2) 0.7074(2) 0.0376(7) Uani 1 1 d . . . . .
N1 N 0.3311(2) 0.8058(3) 1.2930(2) 0.0554(8) Uani 1 1 d . . . . .
O5 O 0.3038(2) 0.7451(2) 1.3639(2) 0.0782(10) Uani 1 1 d . . . . .
C41 C 0.1678(2) 0.7412(2) 0.5312(2) 0.0349(7) Uani 1 1 d . . . . .
C23 C 0.6181(2) 0.7569(2) 0.8201(2) 0.0366(7) Uani 1 1 d . . . . .
C1 C 0.6795(2) 0.8347(2) 1.0391(2) 0.0348(7) Uani 1 1 d . . . . .
C35 C 0.0750(2) 0.6776(2) 0.2367(2) 0.0351(7) Uani 1 1 d . . . . .
C17 C 0.4567(2) 0.6838(2) 1.1582(2) 0.0360(7) Uani 1 1 d . . . . .
C43 C 0.1450(2) 0.5869(2) 0.5817(2) 0.0342(7) Uani 1 1 d . . . . .
H43 H 0.116740 0.526435 0.595961 0.041 Uiso 1 1 calc R U . . .
C34 C 0.0488(2) 0.7037(2) 0.3204(2) 0.0338(7) Uani 1 1 d . . . . .
C8 C 0.3475(2) 0.7594(3) 0.9007(2) 0.0417(8) Uani 1 1 d . . . . .
C16 C 0.3843(2) 0.7754(2) 1.2269(2) 0.0389(7) Uani 1 1 d . . . . .
O6 O 0.2942(2) 0.5105(2) 1.2471(3) 0.0847(10) Uani 1 1 d . . . . .
H6 H 0.250538 0.536029 1.215403 0.127 Uiso 1 1 calc R U . . .
C47 C -0.1726(2) 0.8290(2) 0.3781(2) 0.0394(8) Uani 1 1 d . . . . .
C44 C 0.2322(2) 0.6033(2) 0.6028(2) 0.0383(7) Uani 1 1 d . . . . .
C28 C -0.0904(2) 0.7921(2) 0.7186(2) 0.0401(8) Uani 1 1 d . . . . .
C21 C 0.5879(2) 0.9101(2) 0.7796(2) 0.0376(7) Uani 1 1 d . . . . .
H21A H 0.567257 0.970656 0.780976 0.045 Uiso 1 1 calc R U . . .
O3 O 0.8195(3) 0.7248(2) 1.1550(3) 0.1002(13) Uani 1 1 d . . . . .
H3A H 0.767885 0.708794 1.144218 0.150 Uiso 1 1 calc R U . . .
C9 C 0.2882(2) 0.6843(3) 0.8839(2) 0.0399(8) Uani 1 1 d . . . . .
C15 C 0.4153(2) 0.8312(2) 1.1426(2) 0.0364(7) Uani 1 1 d . . . . .
H15 H 0.407062 0.897921 1.118199 0.044 Uiso 1 1 calc R U . . .
C27 C -0.0728(2) 0.7286(2) 0.6593(2) 0.0391(8) Uani 1 1 d . . . . .
C36 C 0.0389(3) 0.5957(2) 0.2199(2) 0.0443(8) Uani 1 1 d . . . . .
H36 H -0.003883 0.557135 0.262091 0.053 Uiso 1 1 calc R U . . .
O23 O -0.3981(2) 0.6143(3) 0.4290(3) 0.1020(13) Uani 1 1 d . . . . .
C50 C -0.2862(3) 0.7295(3) 0.3845(3) 0.0493(9) Uani 1 1 d . . . . .
C40 C 0.1380(3) 0.7352(2) 0.1716(2) 0.0436(8) Uani 1 1 d . . . . .
C19 C 0.3961(3) 0.5933(3) 1.3171(2) 0.0514(10) Uani 1 1 d . . . . .
H19A H 0.403797 0.610083 1.373213 0.062 Uiso 1 1 calc R U . . .
H19B H 0.442937 0.545488 1.314812 0.062 Uiso 1 1 calc R U . . .
O10 O 0.1729(3) 0.8008(3) 0.8114(3) 0.0654(10) Uani 0.75 1 d . . P A 1
H10 H 0.211548 0.836921 0.821620 0.098 Uiso 0.75 1 calc R U P A 1
C45 C 0.3364(3) 0.7582(3) 0.5616(2) 0.0466(8) Uani 1 1 d . . . . .
H45A H 0.388643 0.719054 0.552689 0.056 Uiso 1 1 calc R U . . .
H45B H 0.335006 0.816594 0.508972 0.056 Uiso 1 1 calc R U . . .
C49 C -0.2171(2) 0.6796(3) 0.4349(3) 0.0435(8) Uani 1 1 d . . . . .
H49 H -0.217929 0.613686 0.467324 0.052 Uiso 1 1 calc R U . . .
N12 N -0.3743(3) 0.6924(4) 0.3732(4) 0.0855(14) Uani 1 1 d . . . . .
C25 C 0.6871(3) 0.7378(3) 0.6738(2) 0.0494(9) Uani 1 1 d . . . . .
H25A H 0.713489 0.677538 0.712033 0.059 Uiso 1 1 calc R U . . .
H25B H 0.736333 0.774406 0.633251 0.059 Uiso 1 1 calc R U . . .
C7 C 0.8293(3) 0.8220(3) 1.1183(3) 0.0541(10) Uani 1 1 d . . . . .
C10 C 0.3144(3) 0.5877(3) 0.9106(3) 0.0503(9) Uani 1 1 d . . . . .
H10A H 0.369921 0.569959 0.940560 0.060 Uiso 0.75 1 calc R U P B 1
C29 C -0.0821(3) 0.8916(3) 0.6843(3) 0.0474(9) Uani 1 1 d . . . . .
H29 H -0.061165 0.919788 0.623525 0.057 Uiso 0.5 1 calc R U P C 1
C4 C 0.8566(3) 1.0208(3) 1.0459(3) 0.0542(10) Uani 1 1 d . . . . .
H4 H 0.866055 1.087319 1.021100 0.065 Uiso 1 1 calc R U . . .
C42 C 0.1528(3) 0.8470(2) 0.4901(3) 0.0540(10) Uani 1 1 d . . . . .
H42A H 0.177409 0.880399 0.529510 0.081 Uiso 1 1 calc R U . . .
H42B H 0.087589 0.859955 0.483690 0.081 Uiso 1 1 calc R U . . .
H42C H 0.183779 0.869134 0.430553 0.081 Uiso 1 1 calc R U . . .
C18 C 0.4993(3) 0.5989(2) 1.1386(3) 0.0541(10) Uani 1 1 d . . . . .
H18A H 0.528162 0.618933 1.078020 0.081 Uiso 1 1 calc R U . . .
H18B H 0.452231 0.551582 1.141705 0.081 Uiso 1 1 calc R U . . .
H18C H 0.545069 0.570965 1.183395 0.081 Uiso 1 1 calc R U . . .
C14 C 0.2039(3) 0.7095(3) 0.8398(3) 0.0524(9) Uani 1 1 d . . . . .
H14 H 0.183947 0.773669 0.821074 0.063 Uiso 0.25 1 calc R U P A 2
C52 C -0.3854(3) 0.9428(3) 0.3281(3) 0.0588(11) Uani 1 1 d . . . . .
H52A H -0.417073 0.994948 0.283348 0.071 Uiso 1 1 calc R U . . .
H52B H -0.429180 0.890212 0.353299 0.071 Uiso 1 1 calc R U . . .
C37 C 0.0649(3) 0.5712(3) 0.1435(3) 0.0572(10) Uani 1 1 d . . . . .
H37 H 0.038796 0.517542 0.132716 0.069 Uiso 1 1 calc R U . . .
C33 C -0.1197(3) 0.7508(3) 0.8103(3) 0.0580(10) Uani 1 1 d . . . . .
H33 H -0.125297 0.683795 0.835467 0.070 Uiso 0.5 1 calc R U P D 2
C24 C 0.6233(3) 0.6523(2) 0.8757(3) 0.0611(12) Uani 1 1 d . . . . .
H24A H 0.624323 0.646637 0.940004 0.092 Uiso 1 1 calc R U . . .
H24B H 0.678703 0.624283 0.858107 0.092 Uiso 1 1 calc R U . . .
H24C H 0.570096 0.618841 0.864593 0.092 Uiso 1 1 calc R U . . .
C48 C -0.1180(3) 0.9179(3) 0.3618(3) 0.0620(11) Uani 1 1 d . . . . .
H48A H -0.113688 0.951698 0.296781 0.093 Uiso 1 1 calc R U . . .
H48B H -0.056829 0.901375 0.384598 0.093 Uiso 1 1 calc R U . . .
H48C H -0.147649 0.958794 0.393231 0.093 Uiso 1 1 calc R U . . .
C13 C 0.1501(3) 0.6369(4) 0.8245(3) 0.0708(13) Uani 1 1 d . . . . .
H13A H 0.093815 0.652989 0.795564 0.085 Uiso 1 1 calc R U . . .
C12 C 0.1790(3) 0.5428(4) 0.8515(3) 0.0699(13) Uani 1 1 d . . . . .
H12 H 0.142294 0.495574 0.840422 0.084 Uiso 1 1 calc R U . . .
C39 C 0.1664(3) 0.7074(3) 0.0958(3) 0.0653(12) Uani 1 1 d . . . . .
H39 H 0.210330 0.744236 0.053735 0.078 Uiso 1 1 calc R U . . .
C30 C -0.1039(3) 0.9502(3) 0.7374(3) 0.0616(11) Uani 1 1 d . . . . .
H30 H -0.098425 1.017232 0.712662 0.074 Uiso 1 1 calc R U . . .
C26 C 0.6122(3) 0.7154(3) 0.6160(3) 0.0587(10) Uani 1 1 d . . . . .
H26A H 0.636913 0.671026 0.584687 0.070 Uiso 1 1 calc R U . . .
H26B H 0.560838 0.683347 0.656242 0.070 Uiso 1 1 calc R U . . .
C46 C 0.3473(3) 0.7847(3) 0.6479(3) 0.0595(11) Uani 1 1 d . . . . .
H46A H 0.293046 0.819534 0.660016 0.071 Uiso 1 1 calc R U . . .
H46B H 0.354829 0.726710 0.700144 0.071 Uiso 1 1 calc R U . . .
C38 C 0.1306(3) 0.6267(3) 0.0821(3) 0.0680(13) Uani 1 1 d . . . . .
H38 H 0.150433 0.608821 0.031052 0.082 Uiso 1 1 calc R U . . .
C31 C -0.1335(3) 0.9093(3) 0.8266(3) 0.0697(13) Uani 1 1 d . . . . .
H31 H -0.149172 0.948713 0.862700 0.084 Uiso 1 1 calc R U . . .
C20 C 0.3018(3) 0.5500(3) 1.3198(3) 0.0672(12) Uani 1 1 d . . . . .
H20A H 0.291387 0.499612 1.378262 0.081 Uiso 1 1 calc R U . . .
H20B H 0.254890 0.599667 1.314775 0.081 Uiso 1 1 calc R U . . .
C51 C -0.3060(3) 0.9081(3) 0.2812(3) 0.0619(12) Uani 1 1 d . . . . .
H51A H -0.328776 0.888716 0.230450 0.074 Uiso 1 1 calc R U . . .
H51B H -0.262365 0.960829 0.255778 0.074 Uiso 1 1 calc R U . . .
C32 C -0.1405(4) 0.8105(4) 0.8637(3) 0.0740(14) Uani 1 1 d . . . . .
H32 H -0.159391 0.783300 0.925179 0.089 Uiso 1 1 calc R U . . .
C11 C 0.2611(3) 0.5168(3) 0.8945(3) 0.0677(12) Uani 1 1 d . . . . .
H11 H 0.280558 0.452480 0.912494 0.081 Uiso 1 1 calc R U . . .
O22 O -0.4194(3) 0.7394(3) 0.3082(4) 0.154(2) Uani 1 1 d . . . . .
O27 O -0.1327(4) 0.6562(3) 0.8495(3) 0.0575(15) Uani 0.5 1 d . . P E 1
H27 H -0.119072 0.627661 0.812093 0.086 Uiso 0.5 1 calc R U P E 1
C6 C 0.9068(3) 0.8656(4) 1.1384(3) 0.0784(15) Uani 1 1 d . . . . .
H6A H 0.950322 0.827302 1.177007 0.094 Uiso 1 1 calc R U . . .
C5 C 0.9215(3) 0.9617(4) 1.1039(3) 0.0687(13) Uani 1 1 d . . . . .
H5 H 0.974468 0.988947 1.118622 0.082 Uiso 1 1 calc R U . . .
O20 O -0.0557(6) 0.9347(6) 0.5992(6) 0.112(3) Uani 0.5 1 d . . P F 2
H20 H -0.048023 0.894188 0.572199 0.168 Uiso 0.5 1 calc R U P F 2
O28 O 0.3941(13) 0.5608(11) 0.9479(13) 0.122(6) Uani 0.25 1 d . . P G 2
H28 H 0.420862 0.608087 0.953674 0.183 Uiso 0.25 1 calc R U P G 2
H17A H -0.062(3) 0.497(3) 0.584(3) 0.046(12) Uiso 1 1 d . . . . .
H17B H -0.093(3) 0.561(3) 0.6192(18) 0.067(14) Uiso 1 1 d D . . . .

loop_
_atom_site_aniso_label
_atom_site_aniso_U_11
_atom_site_aniso_U_22
_atom_site_aniso_U_33
_atom_site_aniso_U_23
_atom_site_aniso_U_13
_atom_site_aniso_U_12
Cu2 0.0281(2) 0.0323(2) 0.0268(2) -0.01275(15) -0.00044(14) 0.00278(15)
Cu1 0.0343(2) 0.0352(2) 0.0263(2) -0.01231(15) 0.00070(15) -0.00378(16)
O24 0.0438(13) 0.0357(11) 0.0255(11) -0.0098(9) 0.0034(9) 0.0039(10)
O1 0.0326(12) 0.0395(12) 0.0393(13) -0.0178(10) -0.0034(9) -0.0018(10)
O17 0.0520(16) 0.0321(13) 0.0389(15) -0.0070(11) 0.0007(11) 0.0003(11)
O8 0.0436(15) 0.0486(13) 0.0447(14) -0.0191(11) -0.0038(11) -0.0090(11)
O18 0.0444(14) 0.0485(13) 0.0347(13) -0.0228(10) 0.0010(10) 0.0056(11)
O7 0.0536(16) 0.0406(13) 0.0511(16) -0.0185(11) -0.0098(12) 0.0143(11)
O25 0.0632(17) 0.0354(12) 0.0406(14) -0.0158(10) -0.0026(11) 0.0019(11)
N7 0.0311(14) 0.0318(13) 0.0306(14) -0.0081(10) -0.0008(10) 0.0015(11)
N10 0.0304(14) 0.0342(13) 0.0381(15) -0.0154(11) -0.0030(11) 0.0031(11)
O2 0.0568(17) 0.0368(13) 0.0696(18) -0.0214(12) 0.0022(13) -0.0024(12)
N5 0.0400(16) 0.0460(16) 0.0286(14) -0.0147(12) 0.0030(11) -0.0007(12)
O26 0.071(2) 0.0595(17) 0.0539(18) -0.0138(13) 0.0162(14) -0.0210(15)
N2 0.0337(15) 0.0476(16) 0.0312(15) -0.0089(12) -0.0015(11) -0.0070(12)
N4 0.0431(16) 0.0314(13) 0.0254(13) -0.0103(10) -0.0004(11) -0.0052(11)
N8 0.0366(16) 0.0370(14) 0.0420(16) -0.0116(12) -0.0086(12) -0.0007(12)
N3 0.0366(15) 0.0382(14) 0.0298(14) -0.0117(11) 0.0015(11) -0.0036(11)
O16 0.0419(16) 0.0698(18) 0.082(2) -0.0383(16) -0.0095(14) -0.0055(14)
O14 0.079(2) 0.0375(14) 0.070(2) -0.0103(13) -0.0165(16) 0.0109(14)
N11 0.0465(18) 0.0582(19) 0.0398(17) -0.0214(14) -0.0151(13) 0.0211(15)
O13 0.069(2) 0.089(2) 0.0424(16) -0.0201(15) -0.0085(14) 0.0005(17)
O9 0.0626(19) 0.0489(16) 0.100(2) -0.0297(15) -0.0165(16) 0.0012(14)
N9 0.055(2) 0.0463(18) 0.055(2) -0.0166(15) -0.0172(16) 0.0134(15)
O12 0.106(3) 0.0583(18) 0.0465(18) 0.0096(14) -0.0041(16) 0.0010(18)
O15 0.059(2) 0.0616(18) 0.119(3) -0.0194(17) -0.0426(19) 0.0121(15)
N6 0.062(2) 0.059(2) 0.0320(17) -0.0057(15) -0.0030(15) -0.0201(18)
C2 0.0341(17) 0.0401(17) 0.0281(16) -0.0116(13) -0.0004(12) 0.0031(13)
O21 0.093(2) 0.088(2) 0.062(2) -0.0432(17) -0.0192(17) 0.0384(18)
O11 0.065(2) 0.101(2) 0.0448(17) -0.0053(16) 0.0159(14) -0.0250(18)
O19 0.133(3) 0.0427(15) 0.0486(17) -0.0205(13) 0.0177(17) 0.0091(16)
O4 0.100(3) 0.071(2) 0.096(3) -0.0595(18) 0.044(2) -0.0287(18)
C3 0.0361(19) 0.0422(18) 0.0394(19) -0.0136(14) -0.0005(14) 0.0019(14)
C22 0.0415(19) 0.0401(17) 0.0282(16) -0.0057(13) -0.0018(13) -0.0107(15)
N1 0.057(2) 0.073(2) 0.048(2) -0.0370(17) 0.0145(15) -0.0171(18)
O5 0.096(3) 0.096(2) 0.0410(17) -0.0219(16) 0.0256(16) -0.0087(19)
C41 0.0346(18) 0.0366(16) 0.0328(17) -0.0093(13) -0.0029(13) -0.0007(14)
C23 0.049(2) 0.0352(16) 0.0265(16) -0.0116(13) 0.0050(13) -0.0026(14)
C1 0.0380(18) 0.0408(18) 0.0302(16) -0.0182(13) 0.0046(13) -0.0003(14)
C35 0.0408(19) 0.0353(16) 0.0264(16) -0.0057(12) -0.0019(13) 0.0080(14)
C17 0.0333(17) 0.0425(18) 0.0303(17) -0.0085(13) 0.0002(13) -0.0032(14)
C43 0.0372(18) 0.0323(16) 0.0354(17) -0.0138(13) -0.0010(13) 0.0007(13)
C34 0.0344(17) 0.0394(17) 0.0290(16) -0.0125(13) -0.0032(12) 0.0110(14)
C8 0.043(2) 0.051(2) 0.0351(18) -0.0196(15) 0.0054(15) -0.0068(16)
C16 0.0385(19) 0.0497(19) 0.0335(18) -0.0204(15) 0.0014(13) -0.0062(15)
O6 0.067(2) 0.077(2) 0.117(3) -0.037(2) -0.017(2) -0.0093(17)
C47 0.0382(19) 0.0428(18) 0.0391(19) -0.0158(14) -0.0019(14) 0.0085(15)
C44 0.042(2) 0.0355(17) 0.0379(18) -0.0113(14) -0.0066(14) 0.0048(14)
C28 0.0371(19) 0.052(2) 0.0384(19) -0.0242(15) 0.0023(14) 0.0013(15)
C21 0.048(2) 0.0326(16) 0.0327(17) -0.0100(13) -0.0077(14) -0.0051(14)
O3 0.081(3) 0.0542(18) 0.135(3) 0.0183(19) -0.035(2) 0.0083(17)
C9 0.0366(19) 0.055(2) 0.0322(17) -0.0194(15) 0.0047(13) -0.0076(15)
C15 0.0371(18) 0.0402(17) 0.0349(18) -0.0158(14) -0.0007(13) -0.0028(14)
C27 0.0394(19) 0.0456(19) 0.0378(19) -0.0207(15) -0.0028(14) 0.0082(15)
C36 0.058(2) 0.0448(19) 0.0292(17) -0.0106(14) 0.0048(15) -0.0002(16)
O23 0.059(2) 0.120(3) 0.150(4) -0.074(3) 0.001(2) -0.025(2)
C50 0.037(2) 0.062(2) 0.061(2) -0.0351(19) -0.0135(17) 0.0088(17)
C40 0.050(2) 0.0418(19) 0.0344(18) -0.0057(14) 0.0039(15) 0.0021(16)
C19 0.048(2) 0.057(2) 0.0353(19) 0.0040(16) 0.0020(16) -0.0024(18)
O10 0.046(2) 0.067(2) 0.080(3) -0.016(2) -0.017(2) 0.0067(19)
C45 0.047(2) 0.053(2) 0.041(2) -0.0153(16) -0.0001(16) -0.0018(17)
C49 0.039(2) 0.0440(19) 0.054(2) -0.0249(16) -0.0059(16) 0.0017(16)
N12 0.050(2) 0.096(3) 0.138(4) -0.072(3) -0.037(3) 0.018(2)
C25 0.051(2) 0.065(2) 0.0355(19) -0.0220(17) 0.0065(15) 0.0105(18)
C7 0.043(2) 0.056(2) 0.055(2) -0.0053(18) -0.0073(17) 0.0030(18)
C10 0.042(2) 0.060(2) 0.056(2) -0.0275(19) -0.0022(17) -0.0069(18)
C29 0.054(2) 0.053(2) 0.041(2) -0.0236(17) 0.0073(16) -0.0059(17)
C4 0.050(2) 0.056(2) 0.059(3) -0.0220(19) 0.0008(18) -0.0123(19)
C42 0.050(2) 0.0356(18) 0.070(3) -0.0061(17) -0.0124(19) -0.0028(17)
C18 0.064(3) 0.0396(19) 0.051(2) -0.0043(16) 0.0100(18) 0.0079(18)
C14 0.044(2) 0.075(3) 0.041(2) -0.0206(19) 0.0011(16) -0.005(2)
C52 0.061(3) 0.072(3) 0.045(2) -0.0207(19) -0.0158(18) 0.034(2)
C37 0.088(3) 0.051(2) 0.039(2) -0.0234(17) 0.0042(19) 0.000(2)
C33 0.069(3) 0.069(3) 0.043(2) -0.0289(19) 0.0115(19) -0.002(2)
C24 0.093(3) 0.039(2) 0.046(2) -0.0085(17) 0.017(2) 0.012(2)
C48 0.058(3) 0.046(2) 0.075(3) -0.0072(19) -0.004(2) 0.0046(19)
C13 0.041(2) 0.121(4) 0.060(3) -0.040(3) -0.0064(19) -0.014(3)
C12 0.061(3) 0.086(3) 0.083(3) -0.055(3) 0.001(2) -0.019(3)
C39 0.082(3) 0.065(3) 0.042(2) -0.0093(19) 0.025(2) -0.006(2)
C30 0.079(3) 0.052(2) 0.065(3) -0.037(2) 0.011(2) -0.005(2)
C26 0.071(3) 0.067(3) 0.051(2) -0.036(2) 0.004(2) 0.003(2)
C46 0.060(3) 0.072(3) 0.049(2) -0.023(2) -0.0004(19) -0.002(2)
C38 0.100(4) 0.068(3) 0.036(2) -0.0185(19) 0.019(2) 0.005(3)
C31 0.079(3) 0.080(3) 0.072(3) -0.059(3) 0.019(2) -0.008(2)
C20 0.057(3) 0.060(3) 0.070(3) -0.001(2) 0.012(2) -0.007(2)
C51 0.066(3) 0.084(3) 0.037(2) -0.0193(19) -0.0160(18) 0.040(2)
C32 0.098(4) 0.091(3) 0.044(2) -0.040(2) 0.023(2) -0.010(3)
C11 0.062(3) 0.066(3) 0.089(3) -0.043(2) -0.003(2) -0.012(2)
O22 0.110(4) 0.122(3) 0.259(6) -0.086(4) -0.134(4) 0.033(3)
O27 0.108(5) 0.028(2) 0.035(3) -0.011(2) 0.031(3) -0.005(3)
C6 0.051(3) 0.091(4) 0.079(3) -0.002(3) -0.032(2) 0.010(3)
C5 0.045(2) 0.094(3) 0.071(3) -0.029(3) -0.016(2) -0.014(2)
O20 0.144(8) 0.099(5) 0.099(6) -0.041(5) 0.012(5) -0.002(5)
O28 0.129(16) 0.080(10) 0.161(17) -0.040(10) -0.043(13) 0.014(10)

loop_
_atom_type_symbol
_atom_type_description
_atom_type_scat_dispersion_real
_atom_type_scat_dispersion_imag
_atom_type_scat_source
C C 0.0033 0.0016 'International Tables Vol C Tables 4.2.6.8 and 6.1.1.4'
H H 0.0000 0.0000 'International Tables Vol C Tables 4.2.6.8 and 6.1.1.4'
N N 0.0061 0.0033 'International Tables Vol C Tables 4.2.6.8 and 6.1.1.4'
O O 0.0106 0.0060 'International Tables Vol C Tables 4.2.6.8 and 6.1.1.4'
Cu Cu 0.3201 1.2651 'International Tables Vol C Tables 4.2.6.8 and 6.1.1.4'

loop_
_geom_angle_atom_site_label_1
_geom_angle_atom_site_label_2
_geom_angle_atom_site_label_3
_geom_angle
_geom_angle_site_symmetry_1
_geom_angle_site_symmetry_3
_geom_angle_publ_flag
O24 Cu2 O17 86.24(9) . . ?
O24 Cu2 N7 91.65(10) . . ?
O24 Cu2 N10 89.72(10) . . ?
O18 Cu2 O24 172.71(9) . . ?
O18 Cu2 O17 100.82(10) . . ?
O18 Cu2 N7 89.18(10) . . ?
O18 Cu2 N10 88.42(10) . . ?
N7 Cu2 O17 97.68(9) . . ?
N10 Cu2 O17 90.73(10) . . ?
N10 Cu2 N7 171.55(10) . . ?
O1 Cu1 O7 84.48(9) . . ?
O1 Cu1 N4 90.36(10) . . ?
O1 Cu1 N3 92.60(10) . . ?
O8 Cu1 O1 176.44(10) . . ?
O8 Cu1 O7 98.87(9) . . ?
O8 Cu1 N4 88.23(10) . . ?
O8 Cu1 N3 88.09(10) . . ?
N4 Cu1 O7 93.55(10) . . ?
N4 Cu1 N3 167.48(10) . . ?
N3 Cu1 O7 98.84(10) . . ?
C34 O24 Cu2 109.22(19) . . ?
C1 O1 Cu1 109.21(19) . . ?
Cu2 O17 H17A 130(3) . . ?
Cu2 O17 H17B 94(3) . . ?
H17A O17 H17B 103(4) . . ?
C8 O8 Cu1 126.5(2) . . ?
C27 O18 Cu2 122.7(2) . . ?
Cu1 O7 H7A 128.0 . . ?
Cu1 O7 H7B 127.4 . . ?
H7A O7 H7B 104.5 . . ?
C41 N7 Cu2 125.2(2) . . ?
C41 N7 C43 106.9(3) . . ?
C43 N7 Cu2 127.9(2) . . ?
C47 N10 Cu2 129.8(2) . . ?
C47 N10 C49 107.0(3) . . ?
C49 N10 Cu2 123.1(2) . . ?
C22 N5 C25 127.9(3) . . ?
C23 N5 C22 105.1(3) . . ?
C23 N5 C25 126.3(3) . . ?
C40 O26 H26 109.5 . . ?
C17 N2 C16 106.0(3) . . ?
C17 N2 C19 125.2(3) . . ?
C16 N2 C19 128.7(3) . . ?
C23 N4 Cu1 129.7(2) . . ?
C23 N4 C21 106.5(3) . . ?
C21 N4 Cu1 123.6(2) . . ?
C41 N8 C44 105.5(3) . . ?
C41 N8 C45 124.5(3) . . ?
C44 N8 C45 129.6(3) . . ?
C17 N3 Cu1 126.1(2) . . ?
C17 N3 C15 106.9(3) . . ?
C15 N3 Cu1 126.9(2) . . ?
C46 O16 H16 109.5 . . ?
C47 N11 C50 106.0(3) . . ?
C47 N11 C51 124.6(3) . . ?
C50 N11 C51 129.4(3) . . ?
C26 O13 H13 109.5 . . ?
O14 N9 C44 116.4(3) . . ?
O15 N9 O14 124.3(3) . . ?
O15 N9 C44 119.3(3) . . ?
O12 N6 O11 124.8(3) . . ?
O12 N6 C22 116.0(3) . . ?
O11 N6 C22 119.1(3) . . ?
C3 C2 C1 121.7(3) . . ?
C3 C2 C7 118.1(3) . . ?
C7 C2 C1 120.2(3) . . ?
C52 O21 H21 109.5 . . ?
C2 C3 H3 118.8 . . ?
C4 C3 C2 122.5(3) . . ?
C4 C3 H3 118.8 . . ?
N5 C22 N6 124.3(3) . . ?
C21 C22 N5 108.5(3) . . ?
C21 C22 N6 127.2(3) . . ?
O4 N1 C16 116.8(3) . . ?
O5 N1 O4 124.2(3) . . ?
O5 N1 C16 119.0(3) . . ?
N7 C41 N8 111.2(3) . . ?
N7 C41 C42 125.4(3) . . ?
N8 C41 C42 123.4(3) . . ?
N5 C23 C24 124.2(3) . . ?
N4 C23 N5 111.4(3) . . ?
N4 C23 C24 124.4(3) . . ?
O1 C1 C2 117.6(3) . . ?
O2 C1 O1 121.8(3) . . ?
O2 C1 C2 120.6(3) . . ?
C36 C35 C34 122.1(3) . . ?
C40 C35 C34 119.8(3) . . ?
C40 C35 C36 118.1(3) . . ?
N2 C17 C18 124.9(3) . . ?
N3 C17 N2 110.9(3) . . ?
N3 C17 C18 124.3(3) . . ?
N7 C43 H43 125.6 . . ?
C44 C43 N7 108.8(3) . . ?
C44 C43 H43 125.6 . . ?
O24 C34 C35 118.3(3) . . ?
O25 C34 O24 121.5(3) . . ?
O25 C34 C35 120.2(3) . . ?
O8 C8 C9 117.5(3) . . ?
O9 C8 O8 123.9(3) . . ?
O9 C8 C9 118.6(3) . . ?
N2 C16 N1 125.2(3) . . ?
C15 C16 N2 107.6(3) . . ?
C15 C16 N1 127.1(3) . . ?
C20 O6 H6 109.5 . . ?
N10 C47 N11 110.3(3) . . ?
N10 C47 C48 124.4(3) . . ?
N11 C47 C48 125.3(3) . . ?
N8 C44 N9 124.9(3) . . ?
C43 C44 N8 107.6(3) . . ?
C43 C44 N9 127.4(3) . . ?
C29 C28 C27 121.9(3) . . ?
C29 C28 C33 118.5(3) . . ?
C33 C28 C27 119.5(3) . . ?
N4 C21 H21A 125.7 . . ?
C22 C21 N4 108.5(3) . . ?
C22 C21 H21A 125.7 . . ?
C7 O3 H3A 109.5 . . ?
C10 C9 C8 121.2(3) . . ?
C10 C9 C14 118.1(3) . . ?
C14 C9 C8 120.7(3) . . ?
N3 C15 C16 108.7(3) . . ?
N3 C15 H15 125.7 . . ?
C16 C15 H15 125.7 . . ?
O18 C27 C28 117.4(3) . . ?
O19 C27 O18 123.7(3) . . ?
O19 C27 C28 118.9(3) . . ?
C35 C36 H36 119.2 . . ?
C37 C36 C35 121.6(3) . . ?
C37 C36 H36 119.2 . . ?
N11 C50 N12 125.6(4) . . ?
C49 C50 N11 107.8(3) . . ?
C49 C50 N12 126.6(4) . . ?
O26 C40 C35 121.8(3) . . ?
O26 C40 C39 118.6(3) . . ?
C39 C40 C35 119.6(3) . . ?
N2 C19 H19A 109.2 . . ?
N2 C19 H19B 109.2 . . ?
N2 C19 C20 112.0(3) . . ?
H19A C19 H19B 107.9 . . ?
C20 C19 H19A 109.2 . . ?
C20 C19 H19B 109.2 . . ?
C14 O10 H10 109.5 . . ?
N8 C45 H45A 109.7 . . ?
N8 C45 H45B 109.7 . . ?
H45A C45 H45B 108.2 . . ?
C46 C45 N8 109.7(3) . . ?
C46 C45 H45A 109.7 . . ?
C46 C45 H45B 109.7 . . ?
N10 C49 H49 125.6 . . ?
C50 C49 N10 108.8(3) . . ?
C50 C49 H49 125.6 . . ?
O23 N12 C50 117.1(4) . . ?
O22 N12 O23 125.2(5) . . ?
O22 N12 C50 117.6(5) . . ?
N5 C25 H25A 109.2 . . ?
N5 C25 H25B 109.2 . . ?
N5 C25 C26 111.9(3) . . ?
H25A C25 H25B 107.9 . . ?
C26 C25 H25A 109.2 . . ?
C26 C25 H25B 109.2 . . ?
O3 C7 C2 122.1(4) . . ?
O3 C7 C6 118.8(4) . . ?
C6 C7 C2 119.0(4) . . ?
C9 C10 H10A 118.9 . . ?
C11 C10 C9 122.3(4) . . ?
C11 C10 H10A 118.9 . . ?
O28 C10 C9 120.7(8) . . ?
O28 C10 C11 116.9(8) . . ?
C28 C29 H29 119.1 . . ?
C30 C29 C28 121.8(4) . . ?
C30 C29 H29 119.1 . . ?
O20 C29 C28 121.5(5) . . ?
O20 C29 C30 116.7(5) . . ?
C3 C4 H4 120.8 . . ?
C3 C4 C5 118.4(4) . . ?
C5 C4 H4 120.8 . . ?
C41 C42 H42A 109.5 . . ?
C41 C42 H42B 109.5 . . ?
C41 C42 H42C 109.5 . . ?
H42A C42 H42B 109.5 . . ?
H42A C42 H42C 109.5 . . ?
H42B C42 H42C 109.5 . . ?
C17 C18 H18A 109.5 . . ?
C17 C18 H18B 109.5 . . ?
C17 C18 H18C 109.5 . . ?
H18A C18 H18B 109.5 . . ?
H18A C18 H18C 109.5 . . ?
H18B C18 H18C 109.5 . . ?
C9 C14 H14 120.5 . . ?
O10 C14 C9 122.4(4) . . ?
O10 C14 C13 118.5(4) . . ?
C13 C14 C9 119.1(4) . . ?
C13 C14 H14 120.5 . . ?
O21 C52 H52A 109.3 . . ?
O21 C52 H52B 109.3 . . ?
O21 C52 C51 111.4(4) . . ?
H52A C52 H52B 108.0 . . ?
C51 C52 H52A 109.3 . . ?
C51 C52 H52B 109.3 . . ?
C36 C37 H37 120.3 . . ?
C36 C37 C38 119.3(4) . . ?
C38 C37 H37 120.3 . . ?
C28 C33 H33 120.4 . . ?
C32 C33 C28 119.3(4) . . ?
C32 C33 H33 120.4 . . ?
O27 C33 C28 123.5(4) . . ?
O27 C33 C32 117.2(4) . . ?
C23 C24 H24A 109.5 . . ?
C23 C24 H24B 109.5 . . ?
C23 C24 H24C 109.5 . . ?
H24A C24 H24B 109.5 . . ?
H24A C24 H24C 109.5 . . ?
H24B C24 H24C 109.5 . . ?
C47 C48 H48A 109.5 . . ?
C47 C48 H48B 109.5 . . ?
C47 C48 H48C 109.5 . . ?
H48A C48 H48B 109.5 . . ?
H48A C48 H48C 109.5 . . ?
H48B C48 H48C 109.5 . . ?
C14 C13 H13A 119.6 . . ?
C12 C13 C14 120.8(4) . . ?
C12 C13 H13A 119.6 . . ?
C13 C12 H12 119.5 . . ?
C13 C12 C11 121.0(4) . . ?
C11 C12 H12 119.5 . . ?
C40 C39 H39 119.7 . . ?
C38 C39 C40 120.7(4) . . ?
C38 C39 H39 119.7 . . ?
C29 C30 H30 120.3 . . ?
C31 C30 C29 119.3(4) . . ?
C31 C30 H30 120.3 . . ?
O13 C26 C25 112.2(3) . . ?
O13 C26 H26A 109.2 . . ?
O13 C26 H26B 109.2 . . ?
C25 C26 H26A 109.2 . . ?
C25 C26 H26B 109.2 . . ?
H26A C26 H26B 107.9 . . ?
O16 C46 C45 107.1(3) . . ?
O16 C46 H46A 110.3 . . ?
O16 C46 H46B 110.3 . . ?
C45 C46 H46A 110.3 . . ?
C45 C46 H46B 110.3 . . ?
H46A C46 H46B 108.5 . . ?
C37 C38 H38 119.7 . . ?
C39 C38 C37 120.6(4) . . ?
C39 C38 H38 119.7 . . ?
C30 C31 H31 119.7 . . ?
C30 C31 C32 120.5(4) . . ?
C32 C31 H31 119.7 . . ?
O6 C20 C19 110.5(4) . . ?
O6 C20 H20A 109.6 . . ?
O6 C20 H20B 109.6 . . ?
C19 C20 H20A 109.6 . . ?
C19 C20 H20B 109.6 . . ?
H20A C20 H20B 108.1 . . ?
N11 C51 C52 111.7(3) . . ?
N11 C51 H51A 109.3 . . ?
N11 C51 H51B 109.3 . . ?
C52 C51 H51A 109.3 . . ?
C52 C51 H51B 109.3 . . ?
H51A C51 H51B 107.9 . . ?
C33 C32 H32 119.7 . . ?
C31 C32 C33 120.6(4) . . ?
C31 C32 H32 119.7 . . ?
C10 C11 H11 120.6 . . ?
C12 C11 C10 118.7(4) . . ?
C12 C11 H11 120.6 . . ?
C33 O27 H27 109.5 . . ?
C7 C6 H6A 118.9 . . ?
C5 C6 C7 122.1(4) . . ?
C5 C6 H6A 118.9 . . ?
C4 C5 H5 120.1 . . ?
C6 C5 C4 119.8(4) . . ?
C6 C5 H5 120.1 . . ?
C29 O20 H20 109.5 . . ?
C10 O28 H28 109.5 . . ?

loop_
_geom_bond_atom_site_label_1
_geom_bond_atom_site_label_2
_geom_bond_distance
_geom_bond_site_symmetry_2
_geom_bond_publ_flag
Cu2 O24 1.990(2) . ?
Cu2 O17 2.303(2) . ?
Cu2 O18 1.966(2) . ?
Cu2 N7 2.015(3) . ?
Cu2 N10 2.006(2) . ?
Cu1 O1 1.970(2) . ?
Cu1 O8 1.965(2) . ?
Cu1 O7 2.327(2) . ?
Cu1 N4 2.000(3) . ?
Cu1 N3 2.003(3) . ?
O24 C34 1.285(4) . ?
O1 C1 1.281(4) . ?
O17 H17A 0.78(4) . ?
O17 H17B 0.859(19) . ?
O8 C8 1.258(4) . ?
O18 C27 1.265(4) . ?
O7 H7A 0.8653 . ?
O7 H7B 0.8668 . ?
O25 C34 1.248(4) . ?
N7 C41 1.328(4) . ?
N7 C43 1.354(4) . ?
N10 C47 1.341(4) . ?
N10 C49 1.351(4) . ?
O2 C1 1.239(4) . ?
N5 C22 1.382(4) . ?
N5 C23 1.346(4) . ?
N5 C25 1.460(4) . ?
O26 H26 0.8200 . ?
O26 C40 1.351(4) . ?
N2 C17 1.338(4) . ?
N2 C16 1.379(4) . ?
N2 C19 1.480(4) . ?
N4 C23 1.330(4) . ?
N4 C21 1.362(4) . ?
N8 C41 1.346(4) . ?
N8 C44 1.387(4) . ?
N8 C45 1.501(4) . ?
N3 C17 1.336(4) . ?
N3 C15 1.348(4) . ?
O16 H16 0.8200 . ?
O16 C46 1.435(5) . ?
O14 N9 1.224(4) . ?
N11 C47 1.343(4) . ?
N11 C50 1.382(5) . ?
N11 C51 1.492(4) . ?
O13 H13 0.8200 . ?
O13 C26 1.423(5) . ?
O9 C8 1.254(4) . ?
N9 O15 1.219(4) . ?
N9 C44 1.422(4) . ?
O12 N6 1.212(4) . ?
N6 O11 1.215(4) . ?
N6 C22 1.432(4) . ?
C2 C3 1.388(4) . ?
C2 C1 1.479(4) . ?
C2 C7 1.393(5) . ?
O21 H21 0.8200 . ?
O21 C52 1.389(5) . ?
O19 C27 1.241(4) . ?
O4 N1 1.226(4) . ?
C3 H3 0.9300 . ?
C3 C4 1.361(5) . ?
C22 C21 1.339(5) . ?
N1 O5 1.220(4) . ?
N1 C16 1.418(4) . ?
C41 C42 1.482(4) . ?
C23 C24 1.492(4) . ?
C35 C34 1.478(4) . ?
C35 C36 1.399(5) . ?
C35 C40 1.396(5) . ?
C17 C18 1.477(5) . ?
C43 H43 0.9300 . ?
C43 C44 1.352(4) . ?
C8 C9 1.482(5) . ?
C16 C15 1.353(4) . ?
O6 H6 0.8200 . ?
O6 C20 1.405(6) . ?
C47 C48 1.468(5) . ?
C28 C27 1.491(4) . ?
C28 C29 1.379(5) . ?
C28 C33 1.394(5) . ?
C21 H21A 0.9300 . ?
O3 H3A 0.8200 . ?
O3 C7 1.353(5) . ?
C9 C10 1.385(5) . ?
C9 C14 1.399(5) . ?
C15 H15 0.9300 . ?
C36 H36 0.9300 . ?
C36 C37 1.360(5) . ?
O23 N12 1.231(6) . ?
C50 C49 1.343(5) . ?
C50 N12 1.421(5) . ?
C40 C39 1.385(5) . ?
C19 H19A 0.9700 . ?
C19 H19B 0.9700 . ?
C19 C20 1.498(6) . ?
O10 H10 0.8200 . ?
O10 C14 1.336(5) . ?
C45 H45A 0.9700 . ?
C45 H45B 0.9700 . ?
C45 C46 1.496(5) . ?
C49 H49 0.9300 . ?
N12 O22 1.220(6) . ?
C25 H25A 0.9700 . ?
C25 H25B 0.9700 . ?
C25 C26 1.519(5) . ?
C7 C6 1.381(6) . ?
C10 H10A 0.9300 . ?
C10 C11 1.377(5) . ?
C10 O28 1.303(17) . ?
C29 H29 0.9300 . ?
C29 C30 1.371(5) . ?
C29 O20 1.299(9) . ?
C4 H4 0.9300 . ?
C4 C5 1.401(6) . ?
C42 H42A 0.9600 . ?
C42 H42B 0.9600 . ?
C42 H42C 0.9600 . ?
C18 H18A 0.9600 . ?
C18 H18B 0.9600 . ?
C18 H18C 0.9600 . ?
C14 H14 0.9300 . ?
C14 C13 1.396(6) . ?
C52 H52A 0.9700 . ?
C52 H52B 0.9700 . ?
C52 C51 1.493(5) . ?
C37 H37 0.9300 . ?
C37 C38 1.382(6) . ?
C33 H33 0.9300 . ?
C33 C32 1.384(5) . ?
C33 O27 1.327(6) . ?
C24 H24A 0.9600 . ?
C24 H24B 0.9600 . ?
C24 H24C 0.9600 . ?
C48 H48A 0.9600 . ?
C48 H48B 0.9600 . ?
C48 H48C 0.9600 . ?
C13 H13A 0.9300 . ?
C13 C12 1.362(6) . ?
C12 H12 0.9300 . ?
C12 C11 1.366(6) . ?
C39 H39 0.9300 . ?
C39 C38 1.361(6) . ?
C30 H30 0.9300 . ?
C30 C31 1.360(6) . ?
C26 H26A 0.9700 . ?
C26 H26B 0.9700 . ?
C46 H46A 0.9700 . ?
C46 H46B 0.9700 . ?
C38 H38 0.9300 . ?
C31 H31 0.9300 . ?
C31 C32 1.372(6) . ?
C20 H20A 0.9700 . ?
C20 H20B 0.9700 . ?
C51 H51A 0.9700 . ?
C51 H51B 0.9700 . ?
C32 H32 0.9300 . ?
C11 H11 0.9300 . ?
O27 H27 0.8200 . ?
C6 H6A 0.9300 . ?
C6 C5 1.344(6) . ?
C5 H5 0.9300 . ?
O20 H20 0.8200 . ?
O28 H28 0.8200 . ?

loop_
_geom_torsion_atom_site_label_1
_geom_torsion_atom_site_label_2
_geom_torsion_atom_site_label_3
_geom_torsion_atom_site_label_4
_geom_torsion
_geom_torsion_site_symmetry_1
_geom_torsion_site_symmetry_2
_geom_torsion_site_symmetry_3
_geom_torsion_site_symmetry_4
_geom_torsion_publ_flag
Cu2 O24 C34 O25 1.8(4) . . . . ?
Cu2 O24 C34 C35 -177.4(2) . . . . ?
Cu2 O18 C27 O19 -2.4(5) . . . . ?
Cu2 O18 C27 C28 178.5(2) . . . . ?
Cu2 N7 C41 N8 -179.3(2) . . . . ?
Cu2 N7 C41 C42 0.8(5) . . . . ?
Cu2 N7 C43 C44 -179.3(2) . . . . ?
Cu2 N10 C47 N11 173.3(2) . . . . ?
Cu2 N10 C47 C48 -9.0(5) . . . . ?
Cu2 N10 C49 C50 -175.4(2) . . . . ?
Cu1 O1 C1 O2 -4.9(4) . . . . ?
Cu1 O1 C1 C2 175.7(2) . . . . ?
Cu1 O8 C8 O9 -0.8(5) . . . . ?
Cu1 O8 C8 C9 179.6(2) . . . . ?
Cu1 N4 C23 N5 176.2(2) . . . . ?
Cu1 N4 C23 C24 -3.7(5) . . . . ?
Cu1 N4 C21 C22 -175.8(2) . . . . ?
Cu1 N3 C17 N2 -175.9(2) . . . . ?
Cu1 N3 C17 C18 4.6(5) . . . . ?
Cu1 N3 C15 C16 176.3(2) . . . . ?
O8 C8 C9 C10 -0.3(5) . . . . ?
O8 C8 C9 C14 180.0(3) . . . . ?
N7 C43 C44 N8 -0.7(4) . . . . ?
N7 C43 C44 N9 175.3(3) . . . . ?
N5 C22 C21 N4 -0.7(4) . . . . ?
N5 C25 C26 O13 66.8(4) . . . . ?
O26 C40 C39 C38 -176.6(4) . . . . ?
N2 C16 C15 N3 -0.4(4) . . . . ?
N2 C19 C20 O6 68.6(5) . . . . ?
N8 C45 C46 O16 -175.0(3) . . . . ?
O14 N9 C44 N8 170.7(3) . . . . ?
O14 N9 C44 C43 -4.8(5) . . . . ?
N11 C50 C49 N10 1.2(4) . . . . ?
N11 C50 N12 O23 -162.3(4) . . . . ?
N11 C50 N12 O22 19.1(7) . . . . ?
O9 C8 C9 C10 -179.9(4) . . . . ?
O9 C8 C9 C14 0.4(5) . . . . ?
O12 N6 C22 N5 152.6(3) . . . . ?
O12 N6 C22 C21 -30.0(5) . . . . ?
O15 N9 C44 N8 -7.6(6) . . . . ?
O15 N9 C44 C43 176.9(4) . . . . ?
N6 C22 C21 N4 -178.4(3) . . . . ?
C2 C3 C4 C5 -0.6(6) . . . . ?
C2 C7 C6 C5 -0.9(7) . . . . ?
O21 C52 C51 N11 61.8(5) . . . . ?
O11 N6 C22 N5 -28.9(5) . . . . ?
O11 N6 C22 C21 148.6(4) . . . . ?
O4 N1 C16 N2 179.7(3) . . . . ?
O4 N1 C16 C15 -3.3(5) . . . . ?
C3 C2 C1 O1 -13.9(4) . . . . ?
C3 C2 C1 O2 166.7(3) . . . . ?
C3 C2 C7 O3 -179.7(4) . . . . ?
C3 C2 C7 C6 0.8(6) . . . . ?
C3 C4 C5 C6 0.6(7) . . . . ?
C22 N5 C23 N4 -1.3(4) . . . . ?
C22 N5 C23 C24 178.6(3) . . . . ?
C22 N5 C25 C26 -77.1(4) . . . . ?
N1 C16 C15 N3 -177.7(3) . . . . ?
O5 N1 C16 N2 -1.3(5) . . . . ?
O5 N1 C16 C15 175.7(4) . . . . ?
C41 N7 C43 C44 -0.9(4) . . . . ?
C41 N8 C44 N9 -174.1(3) . . . . ?
C41 N8 C44 C43 2.1(4) . . . . ?
C41 N8 C45 C46 98.6(4) . . . . ?
C23 N5 C22 N6 179.0(3) . . . . ?
C23 N5 C22 C21 1.2(4) . . . . ?
C23 N5 C25 C26 92.2(4) . . . . ?
C23 N4 C21 C22 -0.1(4) . . . . ?
C1 C2 C3 C4 -179.5(3) . . . . ?
C1 C2 C7 O3 -0.3(6) . . . . ?
C1 C2 C7 C6 -179.7(4) . . . . ?
C35 C36 C37 C38 1.9(6) . . . . ?
C35 C40 C39 C38 2.7(6) . . . . ?
C17 N2 C16 N1 178.2(3) . . . . ?
C17 N2 C16 C15 0.7(3) . . . . ?
C17 N2 C19 C20 -100.2(4) . . . . ?
C17 N3 C15 C16 -0.2(4) . . . . ?
C43 N7 C41 N8 2.3(4) . . . . ?
C43 N7 C41 C42 -177.6(3) . . . . ?
C34 C35 C36 C37 -178.7(3) . . . . ?
C34 C35 C40 O26 -4.3(5) . . . . ?
C34 C35 C40 C39 176.4(3) . . . . ?
C8 C9 C10 C11 -179.0(4) . . . . ?
C8 C9 C10 O28 -3.0(12) . . . . ?
C8 C9 C14 O10 -0.1(6) . . . . ?
C8 C9 C14 C13 179.5(3) . . . . ?
C16 N2 C17 N3 -0.9(3) . . . . ?
C16 N2 C17 C18 178.7(3) . . . . ?
C16 N2 C19 C20 83.8(5) . . . . ?
C47 N10 C49 C50 0.7(4) . . . . ?
C47 N11 C50 C49 -2.7(4) . . . . ?
C47 N11 C50 N12 176.6(4) . . . . ?
C47 N11 C51 C52 -108.3(4) . . . . ?
C44 N8 C41 N7 -2.7(4) . . . . ?
C44 N8 C41 C42 177.2(3) . . . . ?
C44 N8 C45 C46 -89.7(4) . . . . ?
C28 C29 C30 C31 0.7(7) . . . . ?
C28 C33 C32 C31 0.8(7) . . . . ?
C21 N4 C23 N5 0.9(4) . . . . ?
C21 N4 C23 C24 -179.0(3) . . . . ?
O3 C7 C6 C5 179.6(5) . . . . ?
C9 C10 C11 C12 -0.8(7) . . . . ?
C9 C14 C13 C12 -0.3(6) . . . . ?
C15 N3 C17 N2 0.7(4) . . . . ?
C15 N3 C17 C18 -178.9(3) . . . . ?
C27 C28 C29 C30 175.8(4) . . . . ?
C27 C28 C29 O20 -2.2(7) . . . . ?
C27 C28 C33 C32 -176.7(4) . . . . ?
C27 C28 C33 O27 0.5(7) . . . . ?
C36 C35 C34 O24 15.2(4) . . . . ?
C36 C35 C34 O25 -164.1(3) . . . . ?
C36 C35 C40 O26 176.0(3) . . . . ?
C36 C35 C40 C39 -3.3(5) . . . . ?
C36 C37 C38 C39 -2.6(7) . . . . ?
C50 N11 C47 N10 3.1(4) . . . . ?
C50 N11 C47 C48 -174.5(4) . . . . ?
C50 N11 C51 C52 72.0(5) . . . . ?
C40 C35 C34 O24 -164.5(3) . . . . ?
C40 C35 C34 O25 16.2(5) . . . . ?
C40 C35 C36 C37 1.0(5) . . . . ?
C40 C39 C38 C37 0.2(7) . . . . ?
C19 N2 C17 N3 -177.6(3) . . . . ?
C19 N2 C17 C18 1.9(5) . . . . ?
C19 N2 C16 N1 -5.2(5) . . . . ?
C19 N2 C16 C15 177.3(3) . . . . ?
O10 C14 C13 C12 179.4(4) . . . . ?
C45 N8 C41 N7 170.7(3) . . . . ?
C45 N8 C41 C42 -9.5(5) . . . . ?
C45 N8 C44 N9 12.9(6) . . . . ?
C45 N8 C44 C43 -170.9(3) . . . . ?
C49 N10 C47 N11 -2.4(4) . . . . ?
C49 N10 C47 C48 175.2(3) . . . . ?
C49 C50 N12 O23 16.8(7) . . . . ?
C49 C50 N12 O22 -161.8(5) . . . . ?
N12 C50 C49 N10 -178.0(4) . . . . ?
C25 N5 C22 N6 -9.9(5) . . . . ?
C25 N5 C22 C21 172.3(3) . . . . ?
C25 N5 C23 N4 -172.6(3) . . . . ?
C25 N5 C23 C24 7.3(6) . . . . ?
C7 C2 C3 C4 -0.1(5) . . . . ?
C7 C2 C1 O1 166.7(3) . . . . ?
C7 C2 C1 O2 -12.7(5) . . . . ?
C7 C6 C5 C4 0.2(8) . . . . ?
C10 C9 C14 O10 -179.8(4) . . . . ?
C10 C9 C14 C13 -0.2(5) . . . . ?
C29 C28 C27 O18 -1.5(5) . . . . ?
C29 C28 C27 O19 179.4(4) . . . . ?
C29 C28 C33 C32 0.7(6) . . . . ?
C29 C28 C33 O27 177.9(5) . . . . ?
C29 C30 C31 C32 0.8(7) . . . . ?
C14 C9 C10 C11 0.7(6) . . . . ?
C14 C9 C10 O28 176.7(11) . . . . ?
C14 C13 C12 C11 0.3(7) . . . . ?
C33 C28 C27 O18 175.8(3) . . . . ?
C33 C28 C27 O19 -3.4(5) . . . . ?
C33 C28 C29 C30 -1.5(6) . . . . ?
C33 C28 C29 O20 -179.5(6) . . . . ?
C13 C12 C11 C10 0.3(7) . . . . ?
C30 C31 C32 C33 -1.6(8) . . . . ?
C51 N11 C47 N10 -176.6(3) . . . . ?
C51 N11 C47 C48 5.7(6) . . . . ?
C51 N11 C50 C49 177.1(3) . . . . ?
C51 N11 C50 N12 -3.6(6) . . . . ?
O27 C33 C32 C31 -176.6(5) . . . . ?
O20 C29 C30 C31 178.8(6) . . . . ?
O28 C10 C11 C12 -176.9(11) . . . . ?
